data_4022557
loop_
_publ_author_name
'S\'ebastien Richeter'
'Christophe Jeandon'
'Nathalie Kyritsakas'
'Romain Ruppert'
'Henry J. Callot'

_publ_section_title
;
 Preparation of Six Isomeric Bis-acylporphyrins
 with Chromophores Reaching the Near-Infrared
 via Intramolecular Friedel-Crafts Reaction
;
_journal_name_full 'Journal of Organic Chemistry'
_journal_page_first 9200
_journal_page_last 9208
_journal_paper_doi 10.1021/jo035108m
_journal_volume 68
_journal_year 2003
_chemical_formula_moiety 'C46 H20 Cl4 N4 Ni O2'
_chemical_formula_sum 'C46 H20 Cl4 N4 Ni O2'
_chemical_formula_weight 861.22
_chemical_name_systematic ' ?'
_space_group_IT_number 14
_symmetry_cell_setting monoclinic
_symmetry_space_group_name_Hall '-P 2ybc'
_symmetry_space_group_name_H-M 'P 1 21/c 1'
_audit_creation_date 15-06-00
_cell_angle_alpha 90
_cell_angle_beta 107.705(5)
_cell_angle_gamma 90
_cell_formula_units_Z 4
_cell_length_a 13.5849(3)
_cell_length_b 21.3481(7)
_cell_length_c 13.4647(3)
_cell_measurement_reflns_used 14456
_cell_measurement_temperature 173
_cell_measurement_theta_max 27.5
_cell_measurement_theta_min 1.4
_cell_volume 3720.0(4)
_computing_publication_material CIFGEN_IN_OpenMoleN_(_1997)
_computing_structure_refinement LSFM_OpenMoleN_(_1997)
_computing_structure_solution Direct_methods_(SIR,_Burla_et_al.,_1989)
_diffrn_ambient_temperature 173
_diffrn_measurement_details
;
   14456 reflections were collected using program Collect
  ("Collect" Data collection software, Nonius B.V., 1998)
  The conditions were as follow : crystal to detector distance =  36. mm.
  Scan angle =  1.7 deg 1 scans of   90 sec per frame.
  Data collection was divided into  2 set(s)
  with the following starting angles and number of frames :

  Set 1 Theta =    6.30 Omega =    0.00 Kappa =    0.00  107 frames
  Set 2 Theta =   -6.30 Kappa =  134.00 Phi   =    0.00   14 frames
  Friedel pairs were averaged. Internal R = 0.04
;
_diffrn_measurement_device_type KappaCCD
_diffrn_measurement_method '\p scans'
_diffrn_radiation_monochromator graphite
_diffrn_radiation_type Mo-K\a
_diffrn_radiation_wavelength 0.71073
_diffrn_reflns_av_R_equivalents 0.040
_diffrn_reflns_av_sigmaI/netI 0.333
_diffrn_reflns_limit_h_max 17
_diffrn_reflns_limit_h_min -17
_diffrn_reflns_limit_k_max 25
_diffrn_reflns_limit_k_min -27
_diffrn_reflns_limit_l_max 17
_diffrn_reflns_limit_l_min -17
_diffrn_reflns_number 14456
_diffrn_reflns_theta_max 27.47
_diffrn_reflns_theta_min 2.5
_diffrn_source xray_tube
_diffrn_standards_decay_% 0
_exptl_absorpt_coefficient_mu 0.857
_exptl_absorpt_correction_type none
_exptl_crystal_colour green
_exptl_crystal_density_diffrn 1.54
_exptl_crystal_density_method none
_exptl_crystal_description prism
_exptl_crystal_F_000 1744
_exptl_crystal_size_max 0.20
_exptl_crystal_size_mid 0.14
_exptl_crystal_size_min 0.12
_refine_diff_density_max 0.714
_refine_diff_density_min -0.121
_refine_ls_extinction_method none
_refine_ls_goodness_of_fit_all 2.787
_refine_ls_goodness_of_fit_ref 1.013
_refine_ls_hydrogen_treatment noref
_refine_ls_matrix_type full
_refine_ls_number_constraints 0
_refine_ls_number_parameters 514
_refine_ls_number_reflns 5380
_refine_ls_number_restraints 0
_refine_ls_R_factor_all 0.073
_refine_ls_R_factor_gt 0.035
_refine_ls_shift/esd_mean 0.000
_refine_ls_shift/su_max 0.001
_refine_ls_structure_factor_coef F
_refine_ls_weighting_scheme sigma
_refine_ls_wR_factor_all 0.141
_refine_ls_wR_factor_ref 0.054
_reflns_number_gt 5380
_reflns_number_total 8762
_reflns_threshold_expression >3.0\s(I)
_cod_data_source_file jo035108msi20030805_010838.cif
_cod_data_source_block st652
_cod_original_sg_symbol_H-M 'P 21/c'
_cod_database_code 4022557

loop_
_symmetry_equiv_pos_as_xyz
x,y,z
-x,1/2+y,1/2-z
-x,-y,-z
+x,1/2-y,1/2+z

loop_
_atom_site_label
_atom_site_fract_x
_atom_site_fract_y
_atom_site_fract_z
_atom_site_U_iso_or_equiv
_atom_site_adp_type
_atom_site_calc_flag
_atom_site_calc_attached_atom
_atom_site_type_symbol
NI 0.27385(2) 0.15223(1) 0.96949(2) 0.0179(1) Uani ? ? Ni
C1 0.3412(2) 0.0566(1) 0.8491(2) 0.024(1) Uani ? ? C
C2 0.3020(2) 0.0095(1) 0.7708(2) 0.029(1) Uani ? ? C
C3 0.1976(2) 0.0161(1) 0.7365(2) 0.030(1) Uani ? ? C
C4 0.1721(2) 0.0647(1) 0.7969(2) 0.022(1) Uani ? ? C
C5 0.0738(2) 0.0813(1) 0.7954(2) 0.021(1) Uani ? ? C
C6 0.0548(2) 0.1171(1) 0.8731(2) 0.019(1) Uani ? ? C
C7 -0.0428(2) 0.1244(1) 0.8891(2) 0.023(1) Uani ? ? C
C8 -0.0258(2) 0.1507(1) 0.9852(2) 0.021(1) Uani ? ? C
C9 0.0825(2) 0.1618(1) 1.0253(2) 0.019(1) Uani ? ? C
C10 0.1255(2) 0.1939(1) 1.1190(2) 0.019(1) Uani ? ? C
C11 0.2193(2) 0.2244(1) 1.1360(2) 0.020(1) Uani ? ? C
C12 0.2567(2) 0.2764(1) 1.2056(2) 0.027(1) Uani ? ? C
C13 0.3418(2) 0.2981(1) 1.1864(2) 0.029(1) Uani ? ? C
C14 0.3601(2) 0.2592(1) 1.1068(2) 0.024(1) Uani ? ? C
C15 0.4461(2) 0.2634(1) 1.0723(2) 0.024(1) Uani ? ? C
C16 0.4716(2) 0.2181(1) 1.0108(2) 0.025(1) Uani ? ? C
C17 0.5679(2) 0.2151(2) 0.9878(2) 0.034(1) Uani ? ? C
C18 0.5725(2) 0.1596(2) 0.9456(2) 0.032(1) Uani ? ? C
C19 0.4778(2) 0.1267(1) 0.9375(2) 0.025(1) Uani ? ? C
C20 0.4471(2) 0.0689(1) 0.8898(2) 0.024(1) Uani ? ? C
N1 0.2620(1) 0.0895(1) 0.8662(1) 0.020(1) Uani ? ? N
N2 0.1319(1) 0.14237(9) 0.9564(1) 0.0178(9) Uani ? ? N
N3 0.2837(2) 0.21470(9) 1.0746(1) 0.020(1) Uani ? ? N
N4 0.4142(2) 0.1649(1) 0.9749(2) 0.023(1) Uani ? ? N
C21 0.5199(2) 0.0230(1) 0.8684(2) 0.030(1) Uani ? ? C
C22 0.6255(2) 0.0226(2) 0.9254(2) 0.037(2) Uani ? ? C
C23 0.6932(2) -0.0189(2) 0.9010(2) 0.043(2) Uani ? ? C
C24 0.6580(2) -0.0624(2) 0.8233(2) 0.049(2) Uani ? ? C
C25 0.5538(2) -0.0662(1) 0.7704(2) 0.042(2) Uani ? ? C
C26 0.4840(2) -0.0239(1) 0.7928(2) 0.035(1) Uani ? ? C
C27 0.3709(2) -0.0319(1) 0.7371(2) 0.037(2) Uani ? ? C
O1 0.3387(2) -0.0713(1) 0.6681(2) 0.056(1) Uani ? ? O
C28 0.0615(2) 0.1981(1) 1.1900(2) 0.023(1) Uani ? ? C
C29 0.1046(2) 0.2074(1) 1.2970(2) 0.028(1) Uani ? ? C
C30 0.0438(2) 0.2112(1) 1.3627(2) 0.035(1) Uani ? ? C
C31 -0.0622(2) 0.2053(2) 1.3233(2) 0.043(2) Uani ? ? C
C32 -0.1071(2) 0.1937(2) 1.2182(2) 0.038(1) Uani ? ? C
C33 -0.0468(2) 0.1890(1) 1.1517(2) 0.029(1) Uani ? ? C
C34 -0.0962(2) 0.1691(1) 1.0427(2) 0.030(1) Uani ? ? C
O2 -0.1901(1) 0.1655(1) 1.0041(2) 0.042(1) Uani ? ? O
C35 -0.0161(2) 0.0545(1) 0.7121(2) 0.022(1) Uani ? ? C
C36 -0.0545(2) 0.0829(1) 0.6149(2) 0.031(1) Uani ? ? C
CL1 0.00135(8) 0.15273(4) 0.59417(6) 0.0591(5) Uani ? ? Cl
C37 -0.1355(2) 0.0588(2) 0.5368(2) 0.036(2) Uani ? ? C
C38 -0.1790(2) 0.0034(2) 0.5535(2) 0.040(2) Uani ? ? C
C39 -0.1449(3) -0.0265(1) 0.6480(3) 0.042(2) Uani ? ? C
C40 -0.0647(2) -0.0002(1) 0.7266(2) 0.031(1) Uani ? ? C
CL2 -0.02688(8) -0.03582(4) 0.84848(6) 0.0509(5) Uani ? ? Cl
C41 0.5237(2) 0.3134(1) 1.1166(2) 0.027(1) Uani ? ? C
C42 0.6119(2) 0.3006(1) 1.1995(2) 0.031(1) Uani ? ? C
CL3 0.62950(6) 0.22623(4) 1.25555(6) 0.0381(4) Uani ? ? Cl
C43 0.6871(2) 0.3452(2) 1.2411(2) 0.040(2) Uani ? ? C
C44 0.6741(2) 0.4044(2) 1.1990(2) 0.049(2) Uani ? ? C
C45 0.5874(2) 0.4202(1) 1.1173(2) 0.046(2) Uani ? ? C
C46 0.5132(2) 0.3744(1) 1.0777(2) 0.037(1) Uani ? ? C
CL4 0.40368(7) 0.39330(4) 0.97576(7) 0.0533(5) Uani ? ? Cl
H1 0.1506 -0.0072 0.6824 0.0401 Uiso calc C3 H
H2 -0.1079 0.1131 0.8419 0.0319 Uiso calc C7 H
H3 0.2267 0.2923 1.2556 0.0347 Uiso calc C12 H
H4 0.3824 0.3328 1.2195 0.0377 Uiso calc C13 H
H5 0.6190 0.2471 1.0006 0.0463 Uiso calc C17 H
H6 0.6285 0.1441 0.9243 0.0444 Uiso calc C18 H
H7 0.6509 0.0512 0.9815 0.0493 Uiso calc C22 H
H8 0.7648 -0.0172 0.9385 0.0556 Uiso calc C23 H
H9 0.7052 -0.0899 0.8059 0.0591 Uiso calc C24 H
H10 0.5291 -0.0975 0.7187 0.0524 Uiso calc C25 H
H11 0.1775 0.2113 1.3254 0.0360 Uiso calc C29 H
H12 0.0752 0.2178 1.4353 0.0441 Uiso calc C30 H
H13 -0.1040 0.2092 1.3681 0.0528 Uiso calc C31 H
H14 -0.1799 0.1889 1.1912 0.0497 Uiso calc C32 H
H15 -0.1611 0.0801 0.4721 0.0518 Uiso calc C37 H
H16 -0.2334 -0.0145 0.4990 0.0550 Uiso calc C38 H
H17 -0.1758 -0.0646 0.6594 0.0568 Uiso calc C39 H
H18 0.7464 0.3351 1.2977 0.0546 Uiso calc C43 H
H19 0.7257 0.4353 1.2264 0.0634 Uiso calc C44 H
H20 0.5789 0.4613 1.0891 0.0592 Uiso calc C45 H

loop_
_atom_site_aniso_label
_atom_site_aniso_U_11
_atom_site_aniso_U_22
_atom_site_aniso_U_33
_atom_site_aniso_U_12
_atom_site_aniso_U_13
_atom_site_aniso_U_23
_atom_site_aniso_type_symbol
NI 0.0138(1) 0.0243(2) 0.0172(1) -0.0005(1) 0.0054(1) -0.0025(1) Ni
C1 0.025(1) 0.030(1) 0.019(1) 0.004(1) 0.0095(9) 0.001(1) C
C2 0.030(1) 0.034(1) 0.024(1) 0.005(1) 0.008(1) -0.005(1) C
C3 0.029(1) 0.036(1) 0.027(1) 0.001(1) 0.007(1) -0.009(1) C
C4 0.021(1) 0.027(1) 0.019(1) 0.000(1) 0.0056(9) -0.002(1) C
C5 0.019(1) 0.024(1) 0.020(1) -0.000(1) 0.0037(9) 0.001(1) C
C6 0.016(1) 0.021(1) 0.020(1) 0.000(1) 0.0030(9) 0.000(1) C
C7 0.015(1) 0.030(1) 0.026(1) 0.001(1) 0.003(1) 0.000(1) C
C8 0.016(1) 0.028(1) 0.021(1) -0.001(1) 0.0061(9) 0.000(1) C
C9 0.017(1) 0.021(1) 0.020(1) 0.002(1) 0.0077(9) 0.003(1) C
C10 0.018(1) 0.019(1) 0.020(1) 0.004(1) 0.0066(9) 0.002(1) C
C11 0.019(1) 0.023(1) 0.018(1) 0.000(1) 0.0067(9) -0.000(1) C
C12 0.026(1) 0.031(1) 0.026(1) -0.006(1) 0.012(1) -0.009(1) C
C13 0.029(1) 0.030(1) 0.029(1) -0.008(1) 0.010(1) -0.008(1) C
C14 0.020(1) 0.027(1) 0.024(1) -0.003(1) 0.006(1) -0.000(1) C
C15 0.019(1) 0.032(1) 0.024(1) -0.005(1) 0.0073(9) -0.000(1) C
C16 0.018(1) 0.038(1) 0.022(1) -0.007(1) 0.0060(9) -0.001(1) C
C17 0.021(1) 0.057(2) 0.032(1) -0.015(1) 0.013(1) -0.009(1) C
C18 0.018(1) 0.057(2) 0.031(1) -0.001(1) 0.012(1) -0.007(1) C
C19 0.017(1) 0.044(2) 0.020(1) 0.004(1) 0.0066(9) 0.001(1) C
C20 0.022(1) 0.036(1) 0.017(1) 0.006(1) 0.0077(9) 0.001(1) C
N1 0.017(1) 0.028(1) 0.0166(9) 0.002(1) 0.0054(7) -0.0010(9) N
N2 0.014(1) 0.023(1) 0.0172(9) -0.0000(9) 0.0054(7) -0.0018(8) N
N3 0.016(1) 0.024(1) 0.0215(9) -0.0025(9) 0.0059(8) -0.0043(9) N
N4 0.017(1) 0.034(1) 0.0208(9) -0.002(1) 0.0077(8) -0.0035(9) N
C21 0.027(1) 0.039(1) 0.024(1) 0.011(1) 0.014(1) 0.007(1) C
C22 0.030(1) 0.055(2) 0.031(1) 0.014(1) 0.014(1) 0.011(1) C
C23 0.032(1) 0.058(2) 0.043(1) 0.020(1) 0.019(1) 0.022(1) C
C24 0.044(2) 0.049(2) 0.054(2) 0.026(1) 0.030(1) 0.018(1) C
C25 0.049(2) 0.039(2) 0.040(1) 0.018(1) 0.024(1) 0.006(1) C
C26 0.035(1) 0.041(2) 0.030(1) 0.013(1) 0.016(1) 0.006(1) C
C27 0.042(2) 0.042(2) 0.030(1) 0.012(1) 0.011(1) -0.005(1) C
O1 0.053(1) 0.064(1) 0.051(1) 0.018(1) 0.007(1) -0.030(1) O
C28 0.021(1) 0.022(1) 0.026(1) -0.000(1) 0.0117(9) -0.002(1) C
C29 0.030(1) 0.028(1) 0.026(1) -0.003(1) 0.010(1) -0.002(1) C
C30 0.042(2) 0.038(1) 0.026(1) -0.008(1) 0.017(1) -0.007(1) C
C31 0.040(1) 0.056(2) 0.037(1) -0.004(2) 0.028(1) -0.006(1) C
C32 0.027(1) 0.053(2) 0.040(1) -0.004(1) 0.018(1) -0.009(1) C
C33 0.023(1) 0.034(1) 0.030(1) 0.000(1) 0.012(1) -0.002(1) C
C34 0.018(1) 0.050(2) 0.030(1) 0.001(1) 0.007(1) -0.003(1) C
O2 0.0156(9) 0.118(2) 0.042(1) 0.001(1) 0.0101(8) -0.017(1) O
C35 0.018(1) 0.025(1) 0.023(1) -0.003(1) 0.005(1) -0.006(1) C
C36 0.031(1) 0.037(1) 0.025(1) -0.008(1) 0.007(1) -0.003(1) C
CL1 0.0917(7) 0.0647(5) 0.0348(4) -0.0446(5) -0.0065(4) 0.0180(4) Cl
C37 0.037(2) 0.052(2) 0.025(1) -0.006(2) 0.001(1) -0.005(1) C
C38 0.033(2) 0.051(2) 0.037(1) -0.015(2) 0.002(1) -0.016(1) C
C39 0.041(2) 0.035(2) 0.053(2) -0.017(1) 0.011(1) -0.011(1) C
C40 0.036(2) 0.025(1) 0.033(1) -0.003(1) 0.007(1) -0.002(1) C
CL2 0.0757(6) 0.0371(4) 0.0470(4) -0.0146(4) 0.0051(4) 0.0144(4) Cl
C41 0.021(1) 0.035(1) 0.027(1) -0.009(1) 0.011(1) -0.005(1) C
C42 0.025(1) 0.040(1) 0.030(1) -0.010(1) 0.010(1) -0.005(1) C
CL3 0.0332(4) 0.0452(4) 0.0368(3) -0.0021(4) 0.0052(3) 0.0044(3) Cl
C43 0.029(2) 0.055(2) 0.039(2) -0.017(1) 0.007(1) -0.004(2) C
C44 0.044(2) 0.051(2) 0.051(2) -0.027(2) 0.015(1) -0.010(2) C
C45 0.052(2) 0.033(1) 0.058(2) -0.015(2) 0.026(1) 0.000(1) C
C46 0.031(1) 0.042(2) 0.038(1) -0.002(1) 0.014(1) 0.004(1) C
CL4 0.0435(5) 0.0569(5) 0.0611(5) 0.0026(4) 0.0065(4) 0.0224(4) Cl

loop_
_atom_type_symbol
_atom_type_scat_dispersion_real
_atom_type_scat_dispersion_imag
_atom_type_scat_source
C 0.002 0.002 International_Tables_Vol_IV_Table_2.3.1
H 0.000 0.000 International_Tables_Vol_IV_Table_2.3.1
Cl 0.132 0.159 International_Tables_Vol_IV_Table_2.3.1
N 0.004 0.003 International_Tables_Vol_IV_Table_2.3.1
Ni 0.285 1.113 International_Tables_Vol_IV_Table_2.3.1
O 0.008 0.006 International_Tables_Vol_IV_Table_2.3.1

loop_
_geom_angle_atom_site_label_1
_geom_angle_atom_site_label_2
_geom_angle_atom_site_label_3
_geom_angle
N1 NI N2 89.82(9)
N1 NI N3 178.88(9)
N1 NI N4 89.37(9)
N2 NI N3 89.22(9)
N2 NI N4 176.52(9)
N3 NI N4 91.63(9)
C2 C1 C4 72.7(2)
C2 C1 C20 121.7(3)
C2 C1 N1 110.5(2)
C4 C1 C20 164.0(2)
C4 C1 N1 37.8(1)
C20 C1 N1 127.4(2)
C1 C2 C3 107.0(3)
C1 C2 C27 121.6(3)
C3 C2 C27 131.3(3)
C2 C3 C4 106.9(2)
C1 C4 C3 73.3(2)
C1 C4 C5 160.3(2)
C1 C4 N1 36.7(1)
C3 C4 C5 125.7(3)
C3 C4 N1 110.1(2)
C5 C4 N1 124.0(2)
C4 C5 C6 122.4(2)
C4 C5 C35 118.6(2)
C6 C5 C35 118.7(2)
C5 C6 C7 125.2(2)
C5 C6 C9 158.8(2)
C5 C6 N2 123.9(2)
C7 C6 C9 73.2(2)
C7 C6 N2 110.1(2)
C9 C6 N2 37.0(1)
C6 C7 C8 107.1(2)
C7 C8 C9 106.6(2)
C7 C8 C34 131.8(3)
C9 C8 C34 121.5(2)
C6 C9 C8 73.1(2)
C6 C9 C10 164.8(2)
C6 C9 N2 37.8(1)
C8 C9 C10 121.6(2)
C8 C9 N2 110.9(2)
C10 C9 N2 127.2(2)
C9 C10 C11 119.4(2)
C9 C10 C28 116.6(2)
C11 C10 C28 123.8(2)
C10 C11 C12 126.5(2)
C10 C11 C14 159.4(2)
C10 C11 N3 123.0(2)
C12 C11 C14 72.6(2)
C12 C11 N3 109.9(2)
C14 C11 N3 37.2(1)
C11 C12 C13 107.2(2)
C12 C13 C14 107.4(2)
C11 C14 C13 72.8(2)
C11 C14 C15 162.1(2)
C11 C14 N3 37.6(1)
C13 C14 C15 124.6(3)
C13 C14 N3 110.4(2)
C15 C14 N3 124.9(3)
C14 C15 C16 123.1(3)
C14 C15 C41 118.5(3)
C16 C15 C41 117.7(3)
C15 C16 C17 124.8(3)
C15 C16 N4 124.5(3)
C17 C16 N4 110.1(3)
C16 C17 C18 107.3(3)
C17 C18 C19 108.1(3)
C18 C19 C20 126.9(3)
C18 C19 N4 109.0(3)
C20 C19 N4 123.7(3)
C1 C20 C19 118.3(3)
C1 C20 C21 117.8(3)
C19 C20 C21 123.5(3)
NI N1 C1 126.3(2)
NI N1 C4 128.2(2)
C1 N1 C4 105.4(2)
NI N2 C6 127.9(2)
NI N2 C9 126.9(2)
C6 N2 C9 105.1(2)
NI N3 C11 128.8(2)
NI N3 C14 126.0(2)
C11 N3 C14 105.1(2)
NI N4 C16 125.7(2)
NI N4 C19 128.9(2)
C16 N4 C19 105.2(2)
C20 C21 C22 121.9(3)
C20 C21 C26 120.5(3)
C22 C21 C26 117.6(3)
C21 C22 C23 121.0(3)
C22 C23 C24 120.7(3)
C23 C24 C25 119.8(3)
C24 C25 C26 120.3(3)
C21 C26 C25 120.3(3)
C21 C26 C27 121.4(3)
C25 C26 C27 118.3(3)
C2 C27 C26 115.6(3)
C2 C27 O1 122.4(3)
C26 C27 O1 122.0(3)
C10 C28 C29 122.1(2)
C10 C28 C33 120.4(2)
C29 C28 C33 117.4(3)
C28 C29 C30 121.5(3)
C29 C30 C31 120.3(3)
C30 C31 C32 119.5(3)
C31 C32 C33 120.7(3)
C28 C33 C32 120.3(3)
C28 C33 C34 120.6(3)
C32 C33 C34 118.9(3)
C8 C34 C33 115.6(2)
C8 C34 O2 121.7(3)
C33 C34 O2 122.6(3)
C5 C35 C36 121.7(2)
C5 C35 C40 122.1(2)
C36 C35 C40 116.2(2)
C35 C36 CL1 118.0(2)
C35 C36 C37 122.8(3)
CL1 C36 C37 119.2(2)
C36 C37 C38 118.9(3)
C37 C38 C39 120.9(3)
C38 C39 C40 119.0(3)
C35 C40 C39 122.1(3)
C35 C40 CL2 119.0(2)
C39 C40 CL2 118.8(2)
C15 C41 C42 120.7(3)
C15 C41 C46 122.5(3)
C42 C41 C46 116.7(3)
C41 C42 CL3 119.8(2)
C41 C42 C43 122.5(3)
CL3 C42 C43 117.7(2)
C42 C43 C44 118.6(3)
C43 C44 C45 121.4(3)
C44 C45 C46 118.5(3)
C41 C46 C45 122.2(3)
C41 C46 CL4 118.6(2)
C45 C46 CL4 119.2(3)

loop_
_geom_bond_atom_site_label_1
_geom_bond_atom_site_label_2
_geom_bond_distance
NI N1 1.902(2)
NI N2 1.894(2)
NI N3 1.919(2)
NI N4 1.905(2)
C1 C2 1.437(4)
C1 C4 2.195(4)
C1 C20 1.401(4)
C1 N1 1.362(3)
C2 C3 1.359(4)
C2 C27 1.456(4)
C3 C4 1.424(4)
C4 C5 1.377(4)
C4 N1 1.397(3)
C5 C6 1.381(4)
C5 C35 1.498(4)
C6 C7 1.416(4)
C6 C9 2.188(4)
C6 N2 1.391(3)
C7 C8 1.364(4)
C8 C9 1.424(4)
C8 C34 1.455(4)
C9 C10 1.398(4)
C9 N2 1.365(3)
C10 C11 1.387(4)
C10 C28 1.478(4)
C11 C12 1.442(4)
C11 C14 2.197(4)
C11 N3 1.390(3)
C12 C13 1.341(4)
C13 C14 1.437(4)
C14 C15 1.385(4)
C14 N3 1.377(3)
C15 C16 1.384(4)
C15 C41 1.491(4)
C16 C17 1.434(4)
C16 N4 1.380(4)
C17 C18 1.325(5)
C18 C19 1.441(4)
C19 C20 1.393(4)
C19 N4 1.390(4)
C20 C21 1.481(4)
C21 C22 1.406(4)
C21 C26 1.405(4)
C22 C23 1.386(4)
C23 C24 1.372(5)
C24 C25 1.380(5)
C25 C26 1.407(4)
C26 C27 1.501(5)
C27 O1 1.231(4)
C28 C29 1.394(4)
C28 C33 1.416(4)
C29 C30 1.384(4)
C30 C31 1.381(4)
C31 C32 1.382(4)
C32 C33 1.389(4)
C33 C34 1.478(4)
C34 O2 1.225(3)
C35 C36 1.391(4)
C35 C40 1.385(4)
C36 CL1 1.733(3)
C36 C37 1.370(4)
C37 C38 1.370(5)
C38 C39 1.372(5)
C39 C40 1.385(4)
C40 CL2 1.738(3)
C41 C42 1.394(4)
C41 C46 1.395(4)
C42 CL3 1.742(3)
C42 C43 1.384(4)
C43 C44 1.376(5)
C44 C45 1.386(5)
C45 C46 1.389(5)
C46 CL4 1.737(3)
